data_2235821
loop_
_publ_author_name
'Kim, Hyung Jin'
'Kim, Young Hyun'
'Otgonbaatar, Enkhzul'
'Kwak, Chee-Hun'

_publ_section_title
;
 (<i>E</i>)-2-Amino-4-(3,3-dimethyl-2-oxobutylidene)-1-[2-(2-hydroxyethoxy)ethyl]-6-methyl-1,4-dihydropyridine-3-carbonitrile
;
_journal_coeditor_code GO2062
_journal_issue 8
_journal_name_full 'Acta Crystallographica Section E'
_journal_page_first o2572
_journal_paper_doi 10.1107/S160053681203334X
_journal_volume 68
_journal_year 2012
_chemical_formula_iupac 'C17 H25 N3 O3'
_chemical_formula_moiety 'C17 H25 N3 O3'
_chemical_formula_sum 'C17 H25 N3 O3'
_chemical_formula_weight 319.40
_chemical_name_systematic
;
(<i>E</i>)-2-Amino-4-(3,3-dimethyl-2-oxobutylidene)-1-[2-(2-
hydroxyethoxy)ethyl]-6-methyl-1,4-dihydropyridine-3-carbonitrile
;
_space_group_IT_number 14
_symmetry_cell_setting monoclinic
_symmetry_space_group_name_Hall '-P 2ybc'
_symmetry_space_group_name_H-M 'P 1 21/c 1'
_atom_sites_solution_hydrogens geom
_atom_sites_solution_primary direct
_atom_sites_solution_secondary difmap
_audit_creation_method SHELXL-97
_cell_angle_alpha 90.00
_cell_angle_beta 91.314(2)
_cell_angle_gamma 90.00
_cell_formula_units_Z 4
_cell_length_a 9.9007(5)
_cell_length_b 13.2890(7)
_cell_length_c 13.0686(8)
_cell_measurement_temperature 293(2)
_cell_measurement_theta_max 27.46
_cell_measurement_theta_min 3.03
_cell_volume 1718.99(16)
_computing_cell_refinement 'RAPID-AUTO (Rigaku, 2008)'
_computing_data_collection 'RAPID-AUTO (Rigaku, 2008)'
_computing_data_reduction 'RAPID-AUTO (Rigaku, 2008)'
_computing_molecular_graphics 'ORTEP-3 (Farrugia, 1997)'
_computing_publication_material 'SHELXL97 (Sheldrick, 2008)'
_computing_structure_refinement 'SHELXL97 (Sheldrick, 2008)'
_computing_structure_solution 'SHELXS97 (Sheldrick, 2008)'
_diffrn_ambient_temperature 293(2)
_diffrn_measured_fraction_theta_full 0.995
_diffrn_measured_fraction_theta_max 0.995
_diffrn_measurement_device_type 'Rigaku R-AXIS RAPID II-S'
_diffrn_measurement_method \w
_diffrn_radiation_monochromator graphite
_diffrn_radiation_source 'fine-focus sealed tube'
_diffrn_radiation_type MoK\a
_diffrn_radiation_wavelength 0.71073
_diffrn_reflns_av_R_equivalents 0.0580
_diffrn_reflns_av_sigmaI/netI 0.0524
_diffrn_reflns_limit_h_max 12
_diffrn_reflns_limit_h_min -12
_diffrn_reflns_limit_k_max 17
_diffrn_reflns_limit_k_min -17
_diffrn_reflns_limit_l_max 16
_diffrn_reflns_limit_l_min -16
_diffrn_reflns_number 15989
_diffrn_reflns_theta_full 27.46
_diffrn_reflns_theta_max 27.46
_diffrn_reflns_theta_min 3.03
_diffrn_standards_number 15989
_exptl_absorpt_coefficient_mu 0.085
_exptl_absorpt_correction_T_max 0.983
_exptl_absorpt_correction_T_min 0.960
_exptl_absorpt_correction_type multi-scan
_exptl_absorpt_process_details '(RAPID-AUTO; Rigaku, 2008)'
_exptl_crystal_colour brown
_exptl_crystal_density_diffrn 1.234
_exptl_crystal_density_method 'not measured'
_exptl_crystal_description block
_exptl_crystal_F_000 688
_exptl_crystal_size_max 0.6
_exptl_crystal_size_mid 0.4
_exptl_crystal_size_min 0.2
_refine_diff_density_max 0.355
_refine_diff_density_min -0.262
_refine_ls_extinction_method none
_refine_ls_goodness_of_fit_ref 1.082
_refine_ls_hydrogen_treatment constr
_refine_ls_matrix_type full
_refine_ls_number_parameters 209
_refine_ls_number_reflns 3912
_refine_ls_number_restraints 0
_refine_ls_restrained_S_all 1.082
_refine_ls_R_factor_all 0.0608
_refine_ls_R_factor_gt 0.0491
_refine_ls_shift/su_max 0.000
_refine_ls_shift/su_mean 0.000
_refine_ls_structure_factor_coef Fsqd
_refine_ls_weighting_details 'calc w=1/[\s^2^(Fo^2^)+(0.0659P)^2^+0.2655P] where P=(Fo^2^+2Fc^2^)/3'
_refine_ls_weighting_scheme calc
_refine_ls_wR_factor_gt 0.1276
_refine_ls_wR_factor_ref 0.1363
_reflns_number_gt 3104
_reflns_number_total 3912
_reflns_threshold_expression I>2sigma(I)
_cod_data_source_file go2062.cif
_cod_data_source_block I
_cod_original_sg_symbol_H-M 'P 21/c'
_cod_database_code 2235821
_cod_database_fobs_code 2235821

loop_
_symmetry_equiv_pos_as_xyz
'x, y, z'
'-x, y+1/2, -z+1/2'
'-x, -y, -z'
'x, -y+1/2, z+1/2'

loop_
_atom_site_type_symbol
_atom_site_label
_atom_site_fract_x
_atom_site_fract_y
_atom_site_fract_z
_atom_site_U_iso_or_equiv
_atom_site_adp_type
_atom_site_calc_flag
_atom_site_refinement_flags
_atom_site_occupancy
_atom_site_symmetry_multiplicity
C C10 0.88179(15) 0.25846(10) 0.48356(11) 0.0372(3) Uani d . 1 1
O O3 0.69984(11) 0.51832(9) 0.73210(10) 0.0539(3) Uani d . 1 1
N N2 0.99132(14) 0.23098(11) 0.47668(11) 0.0514(4) Uani d . 1 1
C C11 0.33488(15) 0.36674(12) 0.54335(13) 0.0472(4) Uani d . 1 1
H H11A 0.3265 0.4021 0.6069 0.071 Uiso calc R 1 1
H H11B 0.2856 0.3046 0.5463 0.071 Uiso calc R 1 1
H H11C 0.2989 0.4074 0.4885 0.071 Uiso calc R 1 1
N N3 0.67042(14) 0.18281(10) 0.35965(10) 0.0444(3) Uani d . 1 1
H H3A 0.6055 0.1592 0.3220 0.053 Uiso calc R 1 1
H H3B 0.7520 0.1632 0.3503 0.053 Uiso calc R 1 1
O O1 0.41901(10) 0.06974(7) 0.36195(8) 0.0411(3) Uani d . 1 1
N N1 0.51316(11) 0.27979(8) 0.44545(9) 0.0346(3) Uani d . 1 1
O O2 0.56463(12) -0.12848(9) 0.36431(9) 0.0530(3) Uani d . 1 1
H H2 0.6107 -0.0779 0.3565 0.079 Uiso calc R 1 1
C C1 0.64429(14) 0.25077(10) 0.43342(10) 0.0338(3) Uani d . 1 1
C C2 0.74686(13) 0.29353(10) 0.49497(10) 0.0336(3) Uani d . 1 1
C C5 0.48117(14) 0.34495(10) 0.52525(11) 0.0352(3) Uani d . 1 1
C C12 0.82613(14) 0.41643(10) 0.62401(11) 0.0355(3) Uani d . 1 1
H H12 0.9135 0.3970 0.6085 0.043 Uiso calc R 1 1
C C4 0.57932(14) 0.38748(10) 0.58437(11) 0.0353(3) Uani d . 1 1
H H4 0.5543 0.4309 0.6365 0.042 Uiso calc R 1 1
C C3 0.72004(14) 0.36870(10) 0.57037(10) 0.0328(3) Uani d . 1 1
C C13 0.81221(14) 0.49139(10) 0.69951(11) 0.0355(3) Uani d . 1 1
C C14 0.93855(14) 0.54230(11) 0.74837(11) 0.0374(3) Uani d . 1 1
C C7 0.33697(15) 0.15161(11) 0.39359(12) 0.0425(3) Uani d . 1 1
H H7A 0.3218 0.1471 0.4665 0.051 Uiso calc R 1 1
H H7B 0.2500 0.1491 0.3580 0.051 Uiso calc R 1 1
C C6 0.40756(16) 0.24924(11) 0.36958(12) 0.0417(3) Uani d . 1 1
H H6A 0.4486 0.2430 0.3032 0.050 Uiso calc R 1 1
H H6B 0.3404 0.3023 0.3645 0.050 Uiso calc R 1 1
C C8 0.36595(15) -0.02510(11) 0.39327(12) 0.0417(3) Uani d . 1 1
H H8A 0.2689 -0.0262 0.3816 0.050 Uiso calc R 1 1
H H8B 0.3840 -0.0349 0.4658 0.050 Uiso calc R 1 1
C C9 0.43021(16) -0.10829(11) 0.33368(12) 0.0445(4) Uani d . 1 1
H H9A 0.3772 -0.1691 0.3414 0.053 Uiso calc R 1 1
H H9B 0.4280 -0.0905 0.2617 0.053 Uiso calc R 1 1
C C16 0.95355(17) 0.50352(15) 0.85821(13) 0.0536(4) Uani d . 1 1
H H16A 1.0312 0.5340 0.8908 0.080 Uiso calc R 1 1
H H16B 0.9646 0.4318 0.8574 0.080 Uiso calc R 1 1
H H16C 0.8742 0.5205 0.8954 0.080 Uiso calc R 1 1
C C17 0.91462(18) 0.65630(12) 0.75167(14) 0.0517(4) Uani d . 1 1
H H17A 0.9923 0.6888 0.7821 0.078 Uiso calc R 1 1
H H17B 0.8367 0.6703 0.7917 0.078 Uiso calc R 1 1
H H17C 0.8999 0.6811 0.6833 0.078 Uiso calc R 1 1
C C15 1.06820(15) 0.52174(14) 0.69025(14) 0.0508(4) Uani d . 1 1
H H15A 1.1427 0.5551 0.7241 0.076 Uiso calc R 1 1
H H15B 1.0582 0.5466 0.6215 0.076 Uiso calc R 1 1
H H15C 1.0850 0.4506 0.6887 0.076 Uiso calc R 1 1

loop_
_atom_site_aniso_label
_atom_site_aniso_U_11
_atom_site_aniso_U_22
_atom_site_aniso_U_33
_atom_site_aniso_U_12
_atom_site_aniso_U_13
_atom_site_aniso_U_23
C10 0.0403(8) 0.0336(7) 0.0380(7) -0.0010(6) 0.0054(6) -0.0014(5)
O3 0.0340(6) 0.0642(7) 0.0635(7) 0.0013(5) 0.0022(5) -0.0277(6)
N2 0.0414(7) 0.0528(8) 0.0601(9) 0.0073(6) 0.0055(6) -0.0048(6)
C11 0.0335(8) 0.0464(8) 0.0617(10) 0.0041(7) -0.0018(7) -0.0061(7)
N3 0.0469(7) 0.0444(7) 0.0420(7) 0.0025(6) 0.0010(5) -0.0098(5)
O1 0.0404(6) 0.0358(5) 0.0474(6) -0.0015(4) 0.0056(4) 0.0000(4)
N1 0.0363(6) 0.0318(5) 0.0353(6) 0.0008(5) -0.0042(5) 0.0015(4)
O2 0.0527(7) 0.0528(6) 0.0537(7) 0.0076(5) 0.0085(5) 0.0170(5)
C1 0.0390(7) 0.0301(6) 0.0322(7) 0.0010(6) 0.0029(5) 0.0039(5)
C2 0.0337(7) 0.0312(6) 0.0360(7) 0.0010(5) 0.0041(5) 0.0018(5)
C5 0.0341(7) 0.0309(6) 0.0404(7) 0.0030(5) -0.0013(5) 0.0018(5)
C12 0.0294(6) 0.0374(7) 0.0395(7) 0.0022(6) 0.0008(5) -0.0001(5)
C4 0.0343(7) 0.0331(6) 0.0385(7) 0.0019(6) 0.0019(5) -0.0025(5)
C3 0.0349(7) 0.0301(6) 0.0335(7) 0.0013(5) 0.0016(5) 0.0038(5)
C13 0.0324(7) 0.0383(7) 0.0359(7) 0.0016(6) -0.0004(5) 0.0016(5)
C14 0.0342(7) 0.0428(7) 0.0349(7) -0.0036(6) -0.0031(5) 0.0029(6)
C7 0.0359(7) 0.0435(8) 0.0477(9) 0.0030(6) -0.0074(6) -0.0056(6)
C6 0.0455(8) 0.0386(7) 0.0403(8) 0.0045(6) -0.0127(6) 0.0014(6)
C8 0.0373(8) 0.0412(8) 0.0465(9) -0.0077(6) 0.0027(6) 0.0021(6)
C9 0.0488(9) 0.0391(8) 0.0458(8) -0.0069(7) 0.0027(6) 0.0019(6)
C16 0.0482(9) 0.0698(11) 0.0423(9) -0.0093(8) -0.0081(7) 0.0114(8)
C17 0.0525(10) 0.0454(9) 0.0570(10) -0.0091(7) -0.0052(7) -0.0010(7)
C15 0.0340(8) 0.0648(10) 0.0536(10) -0.0091(7) 0.0002(7) -0.0037(8)

loop_
_atom_type_symbol
_atom_type_description
_atom_type_scat_dispersion_real
_atom_type_scat_dispersion_imag
_atom_type_scat_source
C C 0.0033 0.0016 'International Tables Vol C Tables 4.2.6.8 and 6.1.1.4'
H H 0.0000 0.0000 'International Tables Vol C Tables 4.2.6.8 and 6.1.1.4'
N N 0.0061 0.0033 'International Tables Vol C Tables 4.2.6.8 and 6.1.1.4'
O O 0.0106 0.0060 'International Tables Vol C Tables 4.2.6.8 and 6.1.1.4'

loop_
_geom_angle_atom_site_label_1
_geom_angle_atom_site_label_2
_geom_angle_atom_site_label_3
_geom_angle
N2 C10 C2 178.37(16)
C5 C11 H11A 109.5
C5 C11 H11B 109.5
H11A C11 H11B 109.5
C5 C11 H11C 109.5
H11A C11 H11C 109.5
H11B C11 H11C 109.5
C1 N3 H3A 120.0
C1 N3 H3B 120.0
H3A N3 H3B 120.0
C7 O1 C8 112.00(11)
C1 N1 C5 119.52(11)
C1 N1 C6 120.22(11)
C5 N1 C6 120.06(11)
C9 O2 H2 109.5
N3 C1 N1 117.96(13)
N3 C1 C2 122.20(13)
N1 C1 C2 119.82(12)
C1 C2 C10 118.41(12)
C1 C2 C3 122.30(12)
C10 C2 C3 119.26(12)
C4 C5 N1 120.90(12)
C4 C5 C11 120.87(13)
N1 C5 C11 118.24(12)
C3 C12 C13 125.83(13)
C3 C12 H12 117.1
C13 C12 H12 117.1
C5 C4 C3 122.91(13)
C5 C4 H4 118.5
C3 C4 H4 118.5
C12 C3 C4 125.30(12)
C12 C3 C2 120.75(12)
C4 C3 C2 113.95(12)
O3 C13 C12 122.76(13)
O3 C13 C14 116.80(12)
C12 C13 C14 120.42(12)
C16 C14 C15 109.94(13)
C16 C14 C17 108.55(14)
C15 C14 C17 108.78(13)
C16 C14 C13 107.47(12)
C15 C14 C13 113.36(12)
C17 C14 C13 108.64(12)
O1 C7 C6 109.03(12)
O1 C7 H7A 109.9
C6 C7 H7A 109.9
O1 C7 H7B 109.9
C6 C7 H7B 109.9
H7A C7 H7B 108.3
N1 C6 C7 114.79(12)
N1 C6 H6A 108.6
C7 C6 H6A 108.6
N1 C6 H6B 108.6
C7 C6 H6B 108.6
H6A C6 H6B 107.5
O1 C8 C9 109.74(12)
O1 C8 H8A 109.7
C9 C8 H8A 109.7
O1 C8 H8B 109.7
C9 C8 H8B 109.7
H8A C8 H8B 108.2
O2 C9 C8 113.71(13)
O2 C9 H9A 108.8
C8 C9 H9A 108.8
O2 C9 H9B 108.8
C8 C9 H9B 108.8
H9A C9 H9B 107.7
C14 C16 H16A 109.5
C14 C16 H16B 109.5
H16A C16 H16B 109.5
C14 C16 H16C 109.5
H16A C16 H16C 109.5
H16B C16 H16C 109.5
C14 C17 H17A 109.5
C14 C17 H17B 109.5
H17A C17 H17B 109.5
C14 C17 H17C 109.5
H17A C17 H17C 109.5
H17B C17 H17C 109.5
C14 C15 H15A 109.5
C14 C15 H15B 109.5
H15A C15 H15B 109.5
C14 C15 H15C 109.5
H15A C15 H15C 109.5
H15B C15 H15C 109.5

loop_
_geom_bond_atom_site_label_1
_geom_bond_atom_site_label_2
_geom_bond_distance
C10 N2 1.1497(19)
C10 C2 1.4259(19)
O3 C13 1.2526(17)
C11 C5 1.5011(19)
C11 H11A 0.9600
C11 H11B 0.9600
C11 H11C 0.9600
N3 C1 1.3504(18)
N3 H3A 0.8600
N3 H3B 0.8600
O1 C7 1.4247(18)
O1 C8 1.4289(17)
N1 C1 1.3670(17)
N1 C5 1.3974(18)
N1 C6 1.4811(18)
O2 C9 1.407(2)
O2 H2 0.8200
C1 C2 1.4012(19)
C2 C3 1.4323(18)
C5 C4 1.351(2)
C12 C3 1.401(2)
C12 C13 1.411(2)
C12 H12 0.9300
C4 C3 1.4312(19)
C4 H4 0.9300
C13 C14 1.547(2)
C14 C16 1.529(2)
C14 C15 1.531(2)
C14 C17 1.534(2)
C7 C6 1.510(2)
C7 H7A 0.9700
C7 H7B 0.9700
C6 H6A 0.9700
C6 H6B 0.9700
C8 C9 1.502(2)
C8 H8A 0.9700
C8 H8B 0.9700
C9 H9A 0.9700
C9 H9B 0.9700
C16 H16A 0.9600
C16 H16B 0.9600
C16 H16C 0.9600
C17 H17A 0.9600
C17 H17B 0.9600
C17 H17C 0.9600
C15 H15A 0.9600
C15 H15B 0.9600
C15 H15C 0.9600

loop_
_geom_hbond_atom_site_label_D
_geom_hbond_atom_site_label_H
_geom_hbond_atom_site_label_A
_geom_hbond_site_symmetry_A
_geom_hbond_distance_DH
_geom_hbond_distance_HA
_geom_hbond_distance_DA
_geom_hbond_angle_DHA
N3 H3A O1 . 0.86 2.27 2.9083(17) 131
C4 H4 O3 . 0.93 2.21 2.8405(17) 124
O2 H2 O3 4_554 0.82 2.03 2.650(2) 132
C7 H7A O2 3_656 0.97 2.47 3.303(2) 144
C9 H9A Cg1 3_656 0.97 2.81 3.5275(16) 131

loop_
_cod_related_entry_id
_cod_related_entry_database
_cod_related_entry_code
1 ChemSpider 30657962
